data_7719244
loop_
_publ_author_name
'Podchorodecka, Pamela'
'Dziuk, B&#x142;a&#x17c;ej'
'Szostak, Roman'
'Szostak, Michal'
'Bisz, Elwira'

_publ_section_title
;
 IPaul<sup>Het</sup> - spatially-defined, wingtip-flexible, N,C-chelating
 oxazole and thiazole donor N-heterocyclic carbene ligands.
;
_journal_issue 38
_journal_name_full 'Dalton transactions (Cambridge, England : 2003)'
_journal_page_first 14267
_journal_page_last 14276
_journal_paper_doi 10.1039/d5dt01576f
_journal_volume 54
_journal_year 2025
_chemical_formula_moiety 'C33 H29 Cl2 N3 Pd S'
_chemical_formula_sum 'C33 H29 Cl2 N3 Pd S'
_chemical_formula_weight 676.95
_space_group_crystal_system triclinic
_space_group_IT_number 2
_space_group_name_Hall '-P 1'
_space_group_name_H-M_alt 'P -1'
_atom_sites_solution_hydrogens geom
_audit_creation_date 2025-05-21
_audit_creation_method
;
Olex2 1.3
(compiled 2020.11.12 svn.r5f609507 for OlexSys, GUI svn.r6408)
;
_audit_update_record
;
2025-05-21 deposited with the CCDC.	2025-08-06 downloaded from the CCDC.
;
_cell_angle_alpha 92.378(4)
_cell_angle_beta 90.992(4)
_cell_angle_gamma 111.940(5)
_cell_formula_units_Z 2
_cell_length_a 8.2937(5)
_cell_length_b 9.1141(4)
_cell_length_c 20.2862(9)
_cell_measurement_reflns_used 5542
_cell_measurement_temperature 100.00(10)
_cell_measurement_theta_max 71.9910
_cell_measurement_theta_min 2.1790
_cell_volume 1420.25(13)
_computing_cell_refinement 'CrysAlisPro 1.171.43.105a (Rigaku OD, 2024)'
_computing_data_collection 'CrysAlisPro system (CCD 43.105a 64-bit (release 11-01-2024))'
_computing_data_reduction 'CrysAlisPro 1.171.43.105a (Rigaku OD, 2024)'
_computing_molecular_graphics 'Olex2 1.3 (Dolomanov et al., 2009)'
_computing_publication_material 'Olex2 1.3 (Dolomanov et al., 2009)'
_computing_structure_refinement 'SHELXL 2014/7 (Sheldrick, 2015)'
_computing_structure_solution 'SHELXT 2014/5 (Sheldrick, 2014)'
_diffrn_ambient_temperature 100.15
_diffrn_detector_area_resol_mean 10.0000
_diffrn_detector_type 'HyPix-Arc 150'
_diffrn_measured_fraction_theta_full 0.992
_diffrn_measured_fraction_theta_max 0.951
_diffrn_measurement_details
;
List of Runs (angles in degrees, time in seconds):

  # Type    Start    End  Width  t~exp~   \w     \q     \k     \f   Frames
#--------------------------------------------------------------------------
  1  \w     35.00  62.00   0.50   12.00    --   62.50  15.00-150.00   54
  2  \w     28.00  61.00   0.50   12.00    --   62.50-125.00-120.00   66
  3  \w     39.00  97.00   0.50   12.00    --   62.50   0.00-120.00  116
  4  \w     28.00 100.00   0.50   12.00    --   62.50   0.00 -30.00  144
  5  \w     27.00  53.00   0.50   12.00    --   62.50 -95.00 -60.00   52
  6  \w     31.00  62.00   0.50   12.00    --   62.50 -95.00   0.00   62
  7  \w     67.00  95.00   0.50   12.00    --   62.50  15.00-150.00   56
  8  \w    -62.00 -32.00   0.50   12.00    --  -63.51 -15.00 -60.00   60
  9  \w   -109.00 -80.00   0.50   12.00    --  -63.51 -15.00-120.00   58
 10  \w   -100.00 -74.00   0.50   12.00    --  -63.51 -15.00 -60.00   52
 11  \w    -75.00 -36.00   0.50   12.00    --  -63.51 -15.00-120.00   78
 12  \w   -102.00 -75.00   0.50   12.00    --  -70.64 -15.00  30.00   54
 13  \w    -95.00 -64.00   0.50   12.00    --  -70.64 125.00-180.00   62
 14  \w    -71.00 -46.00   0.50   12.00    --  -70.64 -15.00  30.00   50
 15  \w    -97.00 -66.00   0.50   12.00    --  -70.64 125.00  60.00   62
 16  \w    -92.00 -61.00   0.50   12.00    --  -70.64 125.00 -90.00   62
 17  \w    -54.00 -29.00   0.50   12.00    --  -70.64 125.00-180.00   50
 18  \w     59.00 104.00   0.50   12.00    --   70.79  15.00 120.00   90
 19  \w     73.00 108.00   0.50   12.00    --   70.79  15.00-120.00   70
 20  \w     31.00  57.00   0.50   12.00    --   70.79-125.00 -60.00   52
 21  \w     35.00  79.00   0.50   12.00    --   70.79 -95.00  60.00   88
 22  \w     34.00  78.00   0.50   12.00    --   70.79 -95.00 150.00   88
 23  \w     72.00  98.00   0.50   12.00    --   70.79-125.00 -60.00   52
 24  \w   -115.00 -66.00   0.50   12.00    --  -74.00 146.00  -3.27   98
 25  \w     38.00  63.00   0.50   12.00    --   75.87 -95.00 -60.00   50
 26  \w     47.00  97.00   0.50   12.00    --   75.87  15.00 -90.00  100
 27  \w     39.00  64.00   0.50   12.00    --   75.87 -95.00-150.00   50
 28  \w     39.00 113.00   0.50   12.00    --   75.87   0.00  30.00  148
 29  \w   -110.00 -84.00   0.50   12.00    --  -75.92 135.00  18.00   52
 30  \w   -104.00 -35.00   0.50   12.00    --  -75.92 126.00-139.14  138
 31  \w   -113.00 -35.00   0.50   12.00    --  -75.92 140.00 -43.38  156
 32  \w    -72.00 -39.00   0.50   12.00    --  -75.92 135.00  18.00   66
 33  \w    -60.00 -35.00   0.50   12.00    --  -76.86 125.00  90.00   50
 34  \w   -101.00 -75.00   0.50   12.00    --  -76.86 125.00  90.00   52
 35  \w   -101.00 -45.00   0.50   12.00    --  -76.86 125.00-180.00  112
 36  \w   -103.00 -38.00   0.50   12.00    --  -76.86 125.00 120.00  130
 37  \w    -61.00 -36.00   0.50   12.00    --  -76.86 125.00 -60.00   50
 38  \w    -69.00 -40.00   0.50   12.00    --  -76.86 125.00  60.00   58
 39  \w    -68.00 -43.00   0.50   12.00    --  -76.86 125.00 -90.00   50
 40  \w   -103.00 -77.00   0.50   12.00    --  -76.86 125.00 -90.00   52
;
_diffrn_measurement_device 'four-circle diffractometer'
_diffrn_measurement_device_type 'XtaLAB Synergy R, DW system, HyPix-Arc 150'
_diffrn_measurement_method '\w scans'
_diffrn_radiation_type CuK\a
_diffrn_radiation_wavelength 1.54184
_diffrn_reflns_av_R_equivalents 0.0730
_diffrn_reflns_av_unetI/netI 0.0811
_diffrn_reflns_Laue_measured_fraction_full 0.992
_diffrn_reflns_Laue_measured_fraction_max 0.951
_diffrn_reflns_limit_h_max 10
_diffrn_reflns_limit_h_min -9
_diffrn_reflns_limit_k_max 10
_diffrn_reflns_limit_k_min -11
_diffrn_reflns_limit_l_max 25
_diffrn_reflns_limit_l_min -22
_diffrn_reflns_number 18075
_diffrn_reflns_point_group_measured_fraction_full 0.992
_diffrn_reflns_point_group_measured_fraction_max 0.951
_diffrn_reflns_theta_full 67.684
_diffrn_reflns_theta_max 73.431
_diffrn_reflns_theta_min 2.181
_exptl_absorpt_coefficient_mu 7.908
_exptl_absorpt_correction_T_max 1.00000
_exptl_absorpt_correction_T_min 0.80027
_exptl_absorpt_correction_type multi-scan
_exptl_absorpt_process_details
;
CrysAlisPro 1.171.43.105a (Rigaku Oxford Diffraction, 2024)
Empirical absorption correction using spherical harmonics,
implemented in SCALE3 ABSPACK scaling algorithm.
;
_exptl_crystal_colour yellow
_exptl_crystal_colour_primary yellow
_exptl_crystal_density_diffrn 1.583
_exptl_crystal_density_method 'not measured'
_exptl_crystal_description plate
_exptl_crystal_F_000 688
_exptl_crystal_size_max 0.36
_exptl_crystal_size_mid 0.23
_exptl_crystal_size_min 0.1
_refine_diff_density_max 0.879
_refine_diff_density_min -1.680
_refine_diff_density_rms 0.142
_refine_ls_extinction_method none
_refine_ls_goodness_of_fit_ref 1.088
_refine_ls_hydrogen_treatment constr
_refine_ls_matrix_type full
_refine_ls_number_parameters 365
_refine_ls_number_reflns 5438
_refine_ls_number_restraints 0
_refine_ls_restrained_S_all 1.088
_refine_ls_R_factor_all 0.0854
_refine_ls_R_factor_gt 0.0585
_refine_ls_shift/su_max 0.001
_refine_ls_shift/su_mean 0.000
_refine_ls_structure_factor_coef Fsqd
_refine_ls_weighting_details 'w=1/[\s^2^(Fo^2^)+(0.0717P)^2^+4.0290P] where P=(Fo^2^+2Fc^2^)/3'
_refine_ls_weighting_scheme calc
_refine_ls_wR_factor_gt 0.1510
_refine_ls_wR_factor_ref 0.1633
_reflns_Friedel_coverage 0.000
_reflns_number_gt 3981
_reflns_number_total 5438
_reflns_threshold_expression 'I > 2\s(I)'
_cod_data_source_file d5dt01576f2.cif
_cod_data_source_block pdipaultiaz
_cod_depositor_comments 'Adding full bibliography for 7719242--7719244.cif.'
_cod_original_cell_volume 1420.27(13)
_cod_database_code 7719244
_shelx_shelxl_version_number 2014/7
_shelx_space_group_comment
;
The symmetry employed for this shelxl refinement is uniquely defined
by the following loop, which should always be used as a source of
symmetry information in preference to the above space-group names.
They are only intended as comments.
;
_olex2_refinement_description
;
1. Fixed Uiso
 At 1.2 times of:
  All C(H) groups
 At 1.5 times of:
  All C(H,H,H) groups
2.a Ternary CH refined with riding coordinates:
 C12(H12)
2.b Aromatic/amide H refined with riding coordinates:
 C30(H30), C33(H33), C24(H24), C14(H14), C32(H32), C20(H20), C8(H8), C15(H15),
 C31(H31), C16(H16), C18(H18), C6(H6), C17(H17), C23(H23), C22(H22), C21(H21)
2.c Idealised Me refined as rotating group:
 C25(H25A,H25B,H25C), C11(H11A,H11B,H11C), C26(H26A,H26B,H26C), C10(H10A,H10B,
 H10C)
;
_olex2_submission_special_instructions 'No special instructions were received'
_oxdiff_exptl_absorpt_empirical_details
;
Empirical correction (ABSPACK) includes:
- Absorption correction using spherical harmonics
- Frame scaling
;

loop_
_space_group_symop_operation_xyz
'x, y, z'
'-x, -y, -z'

loop_
_atom_site_label
_atom_site_type_symbol
_atom_site_fract_x
_atom_site_fract_y
_atom_site_fract_z
_atom_site_U_iso_or_equiv
_atom_site_adp_type
_atom_site_occupancy
_atom_site_site_symmetry_order
_atom_site_calc_flag
_atom_site_refinement_flags_posn
_atom_site_refinement_flags_adp
_atom_site_refinement_flags_occupancy
_atom_site_disorder_assembly
_atom_site_disorder_group
Pd1 Pd 0.45155(7) 0.24866(6) 0.35690(2) 0.02698(17) Uani 1 1 d . . . . .
Cl1 Cl 0.3661(2) 0.0100(2) 0.30107(9) 0.0374(4) Uani 1 1 d . . . . .
Cl2 Cl 0.6692(2) 0.1868(2) 0.41092(8) 0.0373(4) Uani 1 1 d . . . . .
S1 S 0.4259(2) 0.7230(2) 0.41308(8) 0.0315(4) Uani 1 1 d . . . . .
N1 N 0.1158(7) 0.2339(7) 0.2796(3) 0.0267(12) Uani 1 1 d . . . . .
N2 N 0.2548(7) 0.4401(7) 0.3426(3) 0.0272(12) Uani 1 1 d . . . . .
N3 N 0.5074(7) 0.4753(6) 0.4003(2) 0.0252(12) Uani 1 1 d . . . . .
C3 C 0.1029(9) 0.4602(9) 0.3193(3) 0.0300(15) Uani 1 1 d . . . . .
C13 C 0.4478(9) 0.2401(8) 0.1141(3) 0.0285(15) Uani 1 1 d . . . . .
C19 C 0.3042(9) 0.4204(9) 0.1643(3) 0.0314(15) Uani 1 1 d . . . . .
C1 C 0.2602(9) 0.2995(7) 0.3185(3) 0.0246(14) Uani 1 1 d . . . . .
C30 C 0.7265(10) 0.8484(9) 0.4953(3) 0.0354(17) Uani 1 1 d . . . . .
H30 H 0.7091 0.9448 0.5032 0.042 Uiso 1 1 calc R U . . .
C5 C -0.0680(9) -0.0352(9) 0.2406(3) 0.0329(16) Uani 1 1 d . . . . .
C33 C 0.7813(10) 0.5640(9) 0.4707(3) 0.0344(16) Uani 1 1 d . . . . .
H33 H 0.8018 0.4693 0.4622 0.041 Uiso 1 1 calc R U . . .
C24 C 0.4144(9) 0.5530(8) 0.2001(4) 0.0324(16) Uani 1 1 d . . . . .
H24 H 0.5101 0.5472 0.2247 0.039 Uiso 1 1 calc R U . . .
C29 C 0.6117(9) 0.7262(8) 0.4544(3) 0.0301(15) Uani 1 1 d . . . . .
C14 C 0.5265(9) 0.1301(9) 0.1240(4) 0.0333(16) Uani 1 1 d . . . . .
H14 H 0.5039 0.0711 0.1626 0.040 Uiso 1 1 calc R U . . .
C2 C 0.0182(9) 0.3314(8) 0.2797(3) 0.0294(15) Uani 1 1 d . . . . .
C25 C -0.1500(9) 0.2881(9) 0.2421(4) 0.0343(16) Uani 1 1 d . . . . .
H25A H -0.1410 0.2429 0.1983 0.051 Uiso 1 1 calc R U . . .
H25B H -0.1773 0.3830 0.2374 0.051 Uiso 1 1 calc R U . . .
H25C H -0.2424 0.2100 0.2658 0.051 Uiso 1 1 calc R U . . .
C32 C 0.8936(10) 0.6848(9) 0.5118(3) 0.0340(16) Uani 1 1 d . . . . .
H32 H 0.9913 0.6719 0.5321 0.041 Uiso 1 1 calc R U . . .
C20 C 0.1651(10) 0.4305(9) 0.1285(3) 0.0358(17) Uani 1 1 d . . . . .
H20 H 0.0894 0.3405 0.1030 0.043 Uiso 1 1 calc R U . . .
C27 C 0.3919(9) 0.5352(8) 0.3844(3) 0.0283(15) Uani 1 1 d . . . . .
C8 C 0.0943(9) 0.0138(8) 0.1203(3) 0.0301(15) Uani 1 1 d . . . . .
H8 H 0.1532 0.0279 0.0799 0.036 Uiso 1 1 calc R U . . .
C12 C 0.3349(9) 0.2664(8) 0.1671(3) 0.0282(15) Uani 1 1 d . . . . .
H12 H 0.4007 0.2745 0.2097 0.034 Uiso 1 1 calc R U . . .
C15 C 0.6360(10) 0.1073(10) 0.0782(4) 0.0406(18) Uani 1 1 d . . . . .
H15 H 0.6882 0.0324 0.0855 0.049 Uiso 1 1 calc R U . . .
C31 C 0.8669(9) 0.8247(9) 0.5243(3) 0.0353(17) Uani 1 1 d . . . . .
H31 H 0.9460 0.9054 0.5530 0.042 Uiso 1 1 calc R U . . .
C4 C 0.0725(9) 0.1013(9) 0.2305(3) 0.0297(15) Uani 1 1 d . . . . .
C7 C -0.0591(9) -0.1174(9) 0.1258(3) 0.0318(16) Uani 1 1 d . . . . .
C16 C 0.6714(10) 0.1910(9) 0.0218(4) 0.0413(18) Uani 1 1 d . . . . .
H16 H 0.7470 0.1740 -0.0096 0.050 Uiso 1 1 calc R U . . .
C11 C -0.1422(10) -0.2298(9) 0.0668(4) 0.0416(19) Uani 1 1 d . . . . .
H11A H -0.2129 -0.1867 0.0405 0.062 Uiso 1 1 calc R U . . .
H11B H -0.2163 -0.3331 0.0822 0.062 Uiso 1 1 calc R U . . .
H11C H -0.0511 -0.2421 0.0396 0.062 Uiso 1 1 calc R U . . .
C9 C 0.1622(9) 0.1236(8) 0.1723(3) 0.0284(15) Uani 1 1 d . . . . .
C18 C 0.4854(10) 0.3232(9) 0.0575(4) 0.0380(17) Uani 1 1 d . . . . .
H18 H 0.4342 0.3986 0.0497 0.046 Uiso 1 1 calc R U . . .
C26 C 0.0619(9) 0.6011(9) 0.3369(4) 0.0359(17) Uani 1 1 d . . . . .
H26A H 0.0663 0.6176 0.3851 0.054 Uiso 1 1 calc R U . . .
H26B H -0.0549 0.5848 0.3196 0.054 Uiso 1 1 calc R U . . .
H26C H 0.1471 0.6944 0.3178 0.054 Uiso 1 1 calc R U . . .
C28 C 0.6369(9) 0.5835(8) 0.4418(3) 0.0269(14) Uani 1 1 d . . . . .
C10 C -0.1505(10) -0.0688(10) 0.3069(4) 0.045(2) Uani 1 1 d . . . . .
H10A H -0.0629 -0.0673 0.3402 0.067 Uiso 1 1 calc R U . . .
H10B H -0.2451 -0.1732 0.3042 0.067 Uiso 1 1 calc R U . . .
H10C H -0.1972 0.0123 0.3192 0.067 Uiso 1 1 calc R U . . .
C6 C -0.1332(9) -0.1450(9) 0.1873(4) 0.0367(17) Uani 1 1 d . . . . .
H6 H -0.2298 -0.2403 0.1931 0.044 Uiso 1 1 calc R U . . .
C17 C 0.5962(11) 0.2991(10) 0.0116(4) 0.0434(19) Uani 1 1 d . . . . .
H17 H 0.6201 0.3578 -0.0270 0.052 Uiso 1 1 calc R U . . .
C23 C 0.3883(10) 0.6938(9) 0.2007(4) 0.0392(18) Uani 1 1 d . . . . .
H23 H 0.4677 0.7848 0.2246 0.047 Uiso 1 1 calc R U . . .
C22 C 0.2462(10) 0.7026(9) 0.1667(4) 0.0409(18) Uani 1 1 d . . . . .
H22 H 0.2251 0.7982 0.1689 0.049 Uiso 1 1 calc R U . . .
C21 C 0.1350(11) 0.5724(10) 0.1295(4) 0.0395(18) Uani 1 1 d . . . . .
H21 H 0.0395 0.5788 0.1049 0.047 Uiso 1 1 calc R U . . .

loop_
_atom_site_aniso_label
_atom_site_aniso_U_11
_atom_site_aniso_U_22
_atom_site_aniso_U_33
_atom_site_aniso_U_23
_atom_site_aniso_U_13
_atom_site_aniso_U_12
Pd1 0.0295(3) 0.0301(3) 0.0220(3) -0.00406(18) 0.00034(18) 0.0125(2)
Cl1 0.0442(10) 0.0336(10) 0.0345(9) -0.0083(7) -0.0049(8) 0.0161(8)
Cl2 0.0380(10) 0.0442(11) 0.0336(9) -0.0067(7) -0.0047(7) 0.0209(8)
S1 0.0354(9) 0.0310(9) 0.0271(9) -0.0036(7) -0.0012(7) 0.0119(8)
N1 0.028(3) 0.028(3) 0.024(3) -0.006(2) 0.001(2) 0.011(2)
N2 0.029(3) 0.032(3) 0.020(3) -0.002(2) 0.000(2) 0.011(3)
N3 0.023(3) 0.029(3) 0.021(3) -0.012(2) -0.001(2) 0.008(2)
C3 0.025(3) 0.043(4) 0.026(3) 0.001(3) 0.005(3) 0.018(3)
C13 0.029(4) 0.031(4) 0.025(3) -0.006(3) -0.003(3) 0.012(3)
C19 0.032(4) 0.036(4) 0.023(3) -0.002(3) 0.007(3) 0.011(3)
C1 0.034(4) 0.019(3) 0.025(3) 0.001(3) 0.005(3) 0.014(3)
C30 0.044(4) 0.032(4) 0.025(4) 0.001(3) 0.006(3) 0.009(3)
C5 0.031(4) 0.037(4) 0.029(4) -0.008(3) 0.000(3) 0.011(3)
C33 0.036(4) 0.041(4) 0.027(4) 0.000(3) 0.002(3) 0.015(3)
C24 0.029(4) 0.033(4) 0.036(4) -0.006(3) 0.004(3) 0.014(3)
C29 0.031(4) 0.030(4) 0.022(3) 0.002(3) 0.005(3) 0.002(3)
C14 0.032(4) 0.042(4) 0.030(4) -0.004(3) -0.002(3) 0.019(3)
C2 0.029(4) 0.037(4) 0.024(3) -0.002(3) 0.003(3) 0.014(3)
C25 0.022(3) 0.044(4) 0.036(4) -0.006(3) 0.002(3) 0.012(3)
C32 0.031(4) 0.039(4) 0.026(4) 0.001(3) 0.002(3) 0.007(3)
C20 0.034(4) 0.048(5) 0.028(4) 0.003(3) 0.004(3) 0.017(4)
C27 0.031(4) 0.034(4) 0.019(3) 0.003(3) 0.003(3) 0.011(3)
C8 0.026(4) 0.040(4) 0.029(4) -0.005(3) 0.001(3) 0.017(3)
C12 0.033(4) 0.034(4) 0.018(3) -0.006(3) -0.005(3) 0.014(3)
C15 0.040(4) 0.047(5) 0.042(4) -0.008(4) -0.001(3) 0.025(4)
C31 0.032(4) 0.039(4) 0.022(3) -0.002(3) -0.004(3) 0.000(3)
C4 0.030(4) 0.039(4) 0.019(3) -0.009(3) -0.005(3) 0.012(3)
C7 0.027(4) 0.036(4) 0.034(4) -0.009(3) -0.006(3) 0.016(3)
C16 0.043(4) 0.047(5) 0.036(4) -0.010(3) 0.009(3) 0.021(4)
C11 0.033(4) 0.044(5) 0.043(4) -0.018(4) -0.009(3) 0.011(4)
C9 0.029(4) 0.031(4) 0.028(4) -0.002(3) 0.001(3) 0.017(3)
C18 0.046(5) 0.040(4) 0.033(4) 0.000(3) 0.005(3) 0.022(4)
C26 0.030(4) 0.048(5) 0.035(4) -0.007(3) 0.000(3) 0.021(4)
C28 0.037(4) 0.028(4) 0.019(3) 0.000(3) 0.007(3) 0.016(3)
C10 0.034(4) 0.053(5) 0.037(4) -0.002(4) 0.005(3) 0.005(4)
C6 0.029(4) 0.034(4) 0.046(5) -0.007(3) 0.002(3) 0.011(3)
C17 0.049(5) 0.051(5) 0.036(4) 0.001(4) 0.013(4) 0.025(4)
C23 0.035(4) 0.025(4) 0.053(5) -0.001(3) 0.011(4) 0.007(3)
C22 0.043(5) 0.034(4) 0.050(5) 0.004(4) 0.015(4) 0.018(4)
C21 0.047(5) 0.051(5) 0.035(4) 0.004(4) 0.010(3) 0.034(4)

loop_
_atom_type_symbol
_atom_type_description
_atom_type_scat_dispersion_real
_atom_type_scat_dispersion_imag
_atom_type_scat_source
C C 0.0181 0.0091 'International Tables Vol C Tables 4.2.6.8 and 6.1.1.4'
H H 0.0000 0.0000 'International Tables Vol C Tables 4.2.6.8 and 6.1.1.4'
Cl Cl 0.3639 0.7018 'International Tables Vol C Tables 4.2.6.8 and 6.1.1.4'
N N 0.0311 0.0180 'International Tables Vol C Tables 4.2.6.8 and 6.1.1.4'
Pd Pd 0.1215 3.9337 'International Tables Vol C Tables 4.2.6.8 and 6.1.1.4'
S S 0.3331 0.5567 'International Tables Vol C Tables 4.2.6.8 and 6.1.1.4'

loop_
_geom_angle_atom_site_label_1
_geom_angle_atom_site_label_2
_geom_angle_atom_site_label_3
_geom_angle
_geom_angle_site_symmetry_1
_geom_angle_site_symmetry_3
_geom_angle_publ_flag
Cl1 Pd1 Cl2 88.44(6) . . ?
N3 Pd1 Cl1 172.51(15) . . ?
N3 Pd1 Cl2 98.98(15) . . ?
C1 Pd1 Cl1 93.31(19) . . ?
C1 Pd1 Cl2 175.38(19) . . ?
C1 Pd1 N3 79.4(2) . . ?
C27 S1 C29 88.1(3) . . ?
C1 N1 C2 110.7(5) . . ?
C1 N1 C4 128.6(5) . . ?
C2 N1 C4 119.3(5) . . ?
C1 N2 C3 111.1(6) . . ?
C1 N2 C27 117.3(6) . . ?
C27 N2 C3 131.6(6) . . ?
C27 N3 Pd1 113.0(4) . . ?
C27 N3 C28 109.6(5) . . ?
C28 N3 Pd1 137.3(4) . . ?
N2 C3 C26 123.3(6) . . ?
C2 C3 N2 105.4(6) . . ?
C2 C3 C26 131.2(6) . . ?
C14 C13 C12 118.5(6) . . ?
C18 C13 C14 117.6(6) . . ?
C18 C13 C12 123.8(6) . . ?
C24 C19 C20 118.8(7) . . ?
C24 C19 C12 119.2(6) . . ?
C20 C19 C12 121.9(7) . . ?
N1 C1 Pd1 140.7(5) . . ?
N1 C1 N2 104.8(5) . . ?
N2 C1 Pd1 114.0(5) . . ?
C29 C30 H30 121.1 . . ?
C31 C30 H30 121.1 . . ?
C31 C30 C29 117.9(7) . . ?
C4 C5 C10 122.1(6) . . ?
C4 C5 C6 117.9(7) . . ?
C6 C5 C10 120.0(7) . . ?
C32 C33 H33 120.6 . . ?
C32 C33 C28 118.9(7) . . ?
C28 C33 H33 120.6 . . ?
C19 C24 H24 119.4 . . ?
C23 C24 C19 121.2(7) . . ?
C23 C24 H24 119.4 . . ?
C30 C29 S1 127.5(6) . . ?
C30 C29 C28 121.6(7) . . ?
C28 C29 S1 110.9(5) . . ?
C13 C14 H14 119.8 . . ?
C15 C14 C13 120.3(7) . . ?
C15 C14 H14 119.8 . . ?
N1 C2 C25 122.9(6) . . ?
C3 C2 N1 107.9(6) . . ?
C3 C2 C25 129.2(7) . . ?
C2 C25 H25A 109.5 . . ?
C2 C25 H25B 109.5 . . ?
C2 C25 H25C 109.5 . . ?
H25A C25 H25B 109.5 . . ?
H25A C25 H25C 109.5 . . ?
H25B C25 H25C 109.5 . . ?
C33 C32 H32 119.3 . . ?
C33 C32 C31 121.4(7) . . ?
C31 C32 H32 119.3 . . ?
C19 C20 H20 119.7 . . ?
C19 C20 C21 120.7(7) . . ?
C21 C20 H20 119.7 . . ?
N2 C27 S1 125.7(5) . . ?
N3 C27 S1 118.2(5) . . ?
N3 C27 N2 116.0(6) . . ?
C7 C8 H8 119.4 . . ?
C9 C8 H8 119.4 . . ?
C9 C8 C7 121.3(7) . . ?
C13 C12 C19 115.0(6) . . ?
C13 C12 H12 105.6 . . ?
C13 C12 C9 112.8(5) . . ?
C19 C12 H12 105.6 . . ?
C19 C12 C9 111.3(6) . . ?
C9 C12 H12 105.6 . . ?
C14 C15 H15 119.4 . . ?
C14 C15 C16 121.2(7) . . ?
C16 C15 H15 119.4 . . ?
C30 C31 C32 121.0(7) . . ?
C30 C31 H31 119.5 . . ?
C32 C31 H31 119.5 . . ?
C5 C4 N1 118.6(6) . . ?
C5 C4 C9 122.2(6) . . ?
C9 C4 N1 118.8(6) . . ?
C8 C7 C11 121.2(7) . . ?
C6 C7 C8 118.4(6) . . ?
C6 C7 C11 120.5(7) . . ?
C15 C16 H16 120.4 . . ?
C17 C16 C15 119.1(7) . . ?
C17 C16 H16 120.4 . . ?
C7 C11 H11A 109.5 . . ?
C7 C11 H11B 109.5 . . ?
C7 C11 H11C 109.5 . . ?
H11A C11 H11B 109.5 . . ?
H11A C11 H11C 109.5 . . ?
H11B C11 H11C 109.5 . . ?
C8 C9 C12 121.5(6) . . ?
C8 C9 C4 118.2(6) . . ?
C4 C9 C12 120.3(6) . . ?
C13 C18 H18 119.3 . . ?
C13 C18 C17 121.4(7) . . ?
C17 C18 H18 119.3 . . ?
C3 C26 H26A 109.5 . . ?
C3 C26 H26B 109.5 . . ?
C3 C26 H26C 109.5 . . ?
H26A C26 H26B 109.5 . . ?
H26A C26 H26C 109.5 . . ?
H26B C26 H26C 109.5 . . ?
N3 C28 C33 127.6(6) . . ?
N3 C28 C29 113.1(6) . . ?
C33 C28 C29 119.3(6) . . ?
C5 C10 H10A 109.5 . . ?
C5 C10 H10B 109.5 . . ?
C5 C10 H10C 109.5 . . ?
H10A C10 H10B 109.5 . . ?
H10A C10 H10C 109.5 . . ?
H10B C10 H10C 109.5 . . ?
C5 C6 H6 119.4 . . ?
C7 C6 C5 121.2(7) . . ?
C7 C6 H6 119.4 . . ?
C16 C17 C18 120.3(7) . . ?
C16 C17 H17 119.8 . . ?
C18 C17 H17 119.8 . . ?
C24 C23 H23 120.0 . . ?
C24 C23 C22 120.0(7) . . ?
C22 C23 H23 120.0 . . ?
C23 C22 H22 120.0 . . ?
C21 C22 C23 120.1(7) . . ?
C21 C22 H22 120.0 . . ?
C20 C21 H21 120.4 . . ?
C22 C21 C20 119.1(7) . . ?
C22 C21 H21 120.4 . . ?

loop_
_geom_bond_atom_site_label_1
_geom_bond_atom_site_label_2
_geom_bond_distance
_geom_bond_site_symmetry_2
_geom_bond_publ_flag
Pd1 Cl1 2.2655(18) . ?
Pd1 Cl2 2.3492(18) . ?
Pd1 N3 2.092(5) . ?
Pd1 C1 1.968(7) . ?
S1 C29 1.731(7) . ?
S1 C27 1.702(7) . ?
N1 C1 1.345(8) . ?
N1 C2 1.409(8) . ?
N1 C4 1.464(8) . ?
N2 C3 1.415(8) . ?
N2 C1 1.369(8) . ?
N2 C27 1.391(8) . ?
N3 C27 1.310(9) . ?
N3 C28 1.394(8) . ?
C3 C2 1.343(10) . ?
C3 C26 1.479(10) . ?
C13 C14 1.405(9) . ?
C13 C12 1.507(9) . ?
C13 C18 1.377(10) . ?
C19 C24 1.379(10) . ?
C19 C20 1.386(10) . ?
C19 C12 1.521(10) . ?
C30 H30 0.9500 . ?
C30 C29 1.393(10) . ?
C30 C31 1.386(10) . ?
C5 C4 1.376(10) . ?
C5 C10 1.510(10) . ?
C5 C6 1.396(10) . ?
C33 H33 0.9500 . ?
C33 C32 1.381(10) . ?
C33 C28 1.397(10) . ?
C24 H24 0.9500 . ?
C24 C23 1.379(10) . ?
C29 C28 1.407(9) . ?
C14 H14 0.9500 . ?
C14 C15 1.374(10) . ?
C2 C25 1.487(9) . ?
C25 H25A 0.9800 . ?
C25 H25B 0.9800 . ?
C25 H25C 0.9800 . ?
C32 H32 0.9500 . ?
C32 C31 1.387(10) . ?
C20 H20 0.9500 . ?
C20 C21 1.406(10) . ?
C8 H8 0.9500 . ?
C8 C7 1.393(10) . ?
C8 C9 1.380(9) . ?
C12 H12 1.0000 . ?
C12 C9 1.542(10) . ?
C15 H15 0.9500 . ?
C15 C16 1.375(11) . ?
C31 H31 0.9500 . ?
C4 C9 1.388(9) . ?
C7 C11 1.516(9) . ?
C7 C6 1.390(10) . ?
C16 H16 0.9500 . ?
C16 C17 1.369(11) . ?
C11 H11A 0.9800 . ?
C11 H11B 0.9800 . ?
C11 H11C 0.9800 . ?
C18 H18 0.9500 . ?
C18 C17 1.386(10) . ?
C26 H26A 0.9800 . ?
C26 H26B 0.9800 . ?
C26 H26C 0.9800 . ?
C10 H10A 0.9800 . ?
C10 H10B 0.9800 . ?
C10 H10C 0.9800 . ?
C6 H6 0.9500 . ?
C17 H17 0.9500 . ?
C23 H23 0.9500 . ?
C23 C22 1.385(11) . ?
C22 H22 0.9500 . ?
C22 C21 1.383(11) . ?
C21 H21 0.9500 . ?

loop_
_geom_torsion_atom_site_label_1
_geom_torsion_atom_site_label_2
_geom_torsion_atom_site_label_3
_geom_torsion_atom_site_label_4
_geom_torsion
_geom_torsion_site_symmetry_1
_geom_torsion_site_symmetry_2
_geom_torsion_site_symmetry_3
_geom_torsion_site_symmetry_4
_geom_torsion_publ_flag
Pd1 N3 C27 S1 -177.0(3) . . . . ?
Pd1 N3 C27 N2 0.2(7) . . . . ?
Pd1 N3 C28 C33 -2.2(11) . . . . ?
Pd1 N3 C28 C29 178.0(5) . . . . ?
S1 C29 C28 N3 -0.5(7) . . . . ?
S1 C29 C28 C33 179.7(5) . . . . ?
N1 C4 C9 C8 -164.5(6) . . . . ?
N1 C4 C9 C12 16.6(9) . . . . ?
N2 C3 C2 N1 0.7(7) . . . . ?
N2 C3 C2 C25 179.5(7) . . . . ?
C3 N2 C1 Pd1 -172.8(4) . . . . ?
C3 N2 C1 N1 1.3(7) . . . . ?
C3 N2 C27 S1 -8.2(10) . . . . ?
C3 N2 C27 N3 174.8(6) . . . . ?
C13 C14 C15 C16 0.1(12) . . . . ?
C13 C12 C9 C8 -21.8(9) . . . . ?
C13 C12 C9 C4 157.1(6) . . . . ?
C13 C18 C17 C16 0.0(13) . . . . ?
C19 C24 C23 C22 2.0(11) . . . . ?
C19 C20 C21 C22 0.0(11) . . . . ?
C19 C12 C9 C8 109.3(7) . . . . ?
C19 C12 C9 C4 -71.8(8) . . . . ?
C1 N1 C2 C3 0.1(8) . . . . ?
C1 N1 C2 C25 -178.8(6) . . . . ?
C1 N1 C4 C5 116.2(8) . . . . ?
C1 N1 C4 C9 -70.8(9) . . . . ?
C1 N2 C3 C2 -1.2(7) . . . . ?
C1 N2 C3 C26 -179.9(6) . . . . ?
C1 N2 C27 S1 172.4(5) . . . . ?
C1 N2 C27 N3 -4.5(8) . . . . ?
C30 C29 C28 N3 179.3(6) . . . . ?
C30 C29 C28 C33 -0.5(10) . . . . ?
C5 C4 C9 C8 8.3(11) . . . . ?
C5 C4 C9 C12 -170.7(6) . . . . ?
C33 C32 C31 C30 -0.4(11) . . . . ?
C24 C19 C20 C21 -1.1(10) . . . . ?
C24 C19 C12 C13 -92.1(8) . . . . ?
C24 C19 C12 C9 138.1(6) . . . . ?
C24 C23 C22 C21 -3.1(11) . . . . ?
C29 S1 C27 N2 -179.2(6) . . . . ?
C29 S1 C27 N3 -2.3(5) . . . . ?
C29 C30 C31 C32 1.1(10) . . . . ?
C14 C13 C12 C19 160.6(6) . . . . ?
C14 C13 C12 C9 -70.3(8) . . . . ?
C14 C13 C18 C17 0.3(11) . . . . ?
C14 C15 C16 C17 0.2(12) . . . . ?
C2 N1 C1 Pd1 170.6(6) . . . . ?
C2 N1 C1 N2 -0.9(7) . . . . ?
C2 N1 C4 C5 -78.3(8) . . . . ?
C2 N1 C4 C9 94.7(8) . . . . ?
C32 C33 C28 N3 -178.5(6) . . . . ?
C32 C33 C28 C29 1.2(10) . . . . ?
C20 C19 C24 C23 0.1(11) . . . . ?
C20 C19 C12 C13 90.1(8) . . . . ?
C20 C19 C12 C9 -39.8(9) . . . . ?
C27 S1 C29 C30 -178.3(6) . . . . ?
C27 S1 C29 C28 1.5(5) . . . . ?
C27 N2 C3 C2 179.3(6) . . . . ?
C27 N2 C3 C26 0.7(11) . . . . ?
C27 N2 C1 Pd1 6.7(7) . . . . ?
C27 N2 C1 N1 -179.2(5) . . . . ?
C27 N3 C28 C33 178.6(6) . . . . ?
C27 N3 C28 C29 -1.1(8) . . . . ?
C8 C7 C6 C5 7.3(11) . . . . ?
C12 C13 C14 C15 -177.3(7) . . . . ?
C12 C13 C18 C17 177.1(7) . . . . ?
C12 C19 C24 C23 -177.9(6) . . . . ?
C12 C19 C20 C21 176.8(6) . . . . ?
C15 C16 C17 C18 -0.3(13) . . . . ?
C31 C30 C29 S1 179.1(5) . . . . ?
C31 C30 C29 C28 -0.6(10) . . . . ?
C4 N1 C1 Pd1 -22.9(12) . . . . ?
C4 N1 C1 N2 165.6(6) . . . . ?
C4 N1 C2 C3 -167.8(6) . . . . ?
C4 N1 C2 C25 13.3(9) . . . . ?
C4 C5 C6 C7 -0.3(11) . . . . ?
C7 C8 C9 C12 178.1(6) . . . . ?
C7 C8 C9 C4 -0.8(10) . . . . ?
C11 C7 C6 C5 -173.9(7) . . . . ?
C9 C8 C7 C11 174.4(7) . . . . ?
C9 C8 C7 C6 -6.8(10) . . . . ?
C18 C13 C14 C15 -0.3(11) . . . . ?
C18 C13 C12 C19 -16.2(10) . . . . ?
C18 C13 C12 C9 112.9(8) . . . . ?
C26 C3 C2 N1 179.1(7) . . . . ?
C26 C3 C2 C25 -2.1(13) . . . . ?
C28 N3 C27 S1 2.4(7) . . . . ?
C28 N3 C27 N2 179.6(5) . . . . ?
C28 C33 C32 C31 -0.7(10) . . . . ?
C10 C5 C4 N1 -15.6(10) . . . . ?
C10 C5 C4 C9 171.7(7) . . . . ?
C10 C5 C6 C7 -179.7(7) . . . . ?
C6 C5 C4 N1 165.0(6) . . . . ?
C6 C5 C4 C9 -7.7(11) . . . . ?
C23 C22 C21 C20 2.0(11) . . . . ?
